data_7055490
loop_
_publ_author_name
'Pitarch-Jarque, Javier'
'Belda, Raquel'
'Blasco, Salvador'
'Navarro, Pilar'
'Tejero, Roberto'
'Junquera-Hern\'andez, Jos\'e Miguel'
'P\'erez-Mond\'ejar, Vicente'
'Garc\'ia-Espa\~na, Enrique'

_publ_section_title
;
 A water molecule in the interior of a 1H-pyrazole Cu2+metallocage
;
_journal_issue 7
_journal_name_full 'New J. Chem.'
_journal_page_first 5670
_journal_paper_doi 10.1039/C5NJ03234B
_journal_volume 40
_journal_year 2016
_chemical_formula_moiety 'C20 H36 Cl Cu2 N8 O5, C20 H36 Cu2 N8 O, 2(Cl O4), Cl0.5 O2.41, 2(H2 O), Cl0.5 O1.59'
_chemical_formula_sum 'C40 H76 Cl4 Cu4 N16 O20'
_chemical_formula_weight 1497.12
_space_group_crystal_system triclinic
_space_group_IT_number 2
_space_group_name_Hall '-P 1'
_space_group_name_H-M_alt 'P -1'
_symmetry_space_group_name_Hall '-P 1'
_symmetry_space_group_name_H-M 'P -1'
_atom_sites_solution_hydrogens mixed
_audit_creation_date 2016-03-14
_audit_creation_method
;
Olex2 1.2
(compiled 2016.02.19 svn.r3266 for OlexSys, GUI svn.r5155)
;
_audit_update_record
;
2016-03-15 deposited with the CCDC.
2016-04-13 downloaded from the CCDC.
;
_cell_angle_alpha 88.419(3)
_cell_angle_beta 80.246(4)
_cell_angle_gamma 70.061(4)
_cell_formula_units_Z 2
_cell_length_a 12.0759(5)
_cell_length_b 14.4835(6)
_cell_length_c 18.6853(8)
_cell_measurement_reflns_used 7335
_cell_measurement_temperature 120.00(10)
_cell_measurement_theta_max 27.3760
_cell_measurement_theta_min 3.2170
_cell_volume 3026.2(2)
_computing_molecular_graphics 'Olex2 (Dolomanov et al., 2009)'
_computing_publication_material 'Olex2 (Dolomanov et al., 2009)'
_computing_structure_refinement 'ShelXL (Sheldrick, 2015)'
_diffrn_ambient_temperature 120.00(10)
_diffrn_detector_area_resol_mean 16.0267
_diffrn_measured_fraction_theta_full 0.976
_diffrn_measured_fraction_theta_max 0.976
_diffrn_measurement_device_type 'SuperNova, Single source at offset, Sapphire3'
_diffrn_radiation_monochromator mirror
_diffrn_radiation_source 'SuperNova (Mo) X-ray Source'
_diffrn_radiation_type 'Mo K\a'
_diffrn_radiation_wavelength 0.7107
_diffrn_reflns_av_R_equivalents 0.0268
_diffrn_reflns_av_unetI/netI 0.0496
_diffrn_reflns_Laue_measured_fraction_full 0.976
_diffrn_reflns_Laue_measured_fraction_max 0.976
_diffrn_reflns_limit_h_max 11
_diffrn_reflns_limit_h_min -14
_diffrn_reflns_limit_k_max 17
_diffrn_reflns_limit_k_min -17
_diffrn_reflns_limit_l_max 22
_diffrn_reflns_limit_l_min -22
_diffrn_reflns_number 17350
_diffrn_reflns_point_group_measured_fraction_full 0.976
_diffrn_reflns_point_group_measured_fraction_max 0.976
_diffrn_reflns_theta_full 25.000
_diffrn_reflns_theta_max 25.000
_diffrn_reflns_theta_min 2.925
_exptl_absorpt_coefficient_mu 1.646
_exptl_absorpt_correction_T_max 1.00000
_exptl_absorpt_correction_T_min 0.73682
_exptl_absorpt_correction_type multi-scan
_exptl_absorpt_process_details
;
CrysAlisPro, Agilent Technologies,
Version 1.171.36.32 (release 02-08-2013 CrysAlis171 .NET)
(compiled Aug  2 2013,16:46:58)
Empirical absorption correction using spherical harmonics,
 implemented in SCALE3 ABSPACK scaling algorithm.
;
_exptl_crystal_colour red
_exptl_crystal_density_diffrn 1.643
_exptl_crystal_description block
_exptl_crystal_F_000 1544
_exptl_crystal_recrystallization_method 'Re-crystallisation from solvent'
_exptl_crystal_size_max 0.35
_exptl_crystal_size_mid 0.3
_exptl_crystal_size_min 0.3
_refine_diff_density_max 0.767
_refine_diff_density_min -0.764
_refine_diff_density_rms 0.084
_refine_ls_extinction_method none
_refine_ls_goodness_of_fit_ref 1.045
_refine_ls_hydrogen_treatment mixed
_refine_ls_matrix_type full
_refine_ls_number_parameters 902
_refine_ls_number_reflns 10400
_refine_ls_number_restraints 83
_refine_ls_restrained_S_all 1.059
_refine_ls_R_factor_all 0.0628
_refine_ls_R_factor_gt 0.0475
_refine_ls_shift/su_max 0.001
_refine_ls_shift/su_mean 0.000
_refine_ls_structure_factor_coef Fsqd
_refine_ls_weighting_details 'w=1/[\s^2^(Fo^2^)+(0.0535P)^2^+5.1202P] where P=(Fo^2^+2Fc^2^)/3'
_refine_ls_weighting_scheme calc
_refine_ls_wR_factor_gt 0.1167
_refine_ls_wR_factor_ref 0.1309
_reflns_Friedel_coverage 0.000
_reflns_number_gt 8399
_reflns_number_total 10400
_reflns_threshold_expression 'I > 2\s(I)'
_cod_data_source_file c5nj03234b2.cif
_cod_data_source_block Compound_3
_cod_depositor_comments 'Adding full bibliography for 7055486--7055490.cif.'
_cod_database_code 7055490
_shelx_space_group_comment
;
The symmetry employed for this shelxl refinement is uniquely defined
by the following loop, which should always be used as a source of
symmetry information in preference to the above space-group names.
They are only intended as comments.
;
_olex2_refinement_description
;
1. Fixed Uiso
 At 1.2 times of:
  All C(H) groups, {H5A,H5B} of O5, All C(H,H) groups, All N(H) groups
 At 1.5 times of:
  {H2C,H2D} of O2, {H1C,H1D} of O1, {H4C,H4D} of O4, {H3C,H3D} of O3
2. Restrained distances
 H2C-O2 = H2D-O2
 0.82 with sigma of 0.01
 O5-H5A = O5-H5B
 0.85 with sigma of 0.01
 H4D-H16_$1
 2.2 with sigma of 0.01
 H4D-O4
 0.85 with sigma of 0.01
 H4C-O4
 0.85 with sigma of 0.01
 H13B-H1C
 2.2 with sigma of 0.01
 Cl4-O46 \\sim Cl4-O44 \\sim Cl4-O42 \\sim Cl4-O48
 with sigma of 0.02
 O46-O44 \\sim O46-O42 \\sim O46-O48
 with sigma of 0.1
3. Rigid bond restraints
 Cl4, O41
 with sigma for 1-2 distances of 0.01 and sigma for 1-3 distances of 0.01
 Cl4, O48
 with sigma for 1-2 distances of 0.01 and sigma for 1-3 distances of 0.01
 Cl4, O42
 with sigma for 1-2 distances of 0.01 and sigma for 1-3 distances of 0.01
 Cl2, O22
 with sigma for 1-2 distances of 0.01 and sigma for 1-3 distances of 0.01
 Cu2, O48
 with sigma for 1-2 distances of 0.01 and sigma for 1-3 distances of 0.01
 Cu4, O11
 with sigma for 1-2 distances of 0.01 and sigma for 1-3 distances of 0.01
 O46, Cl4
 with sigma for 1-2 distances of 0.005 and sigma for 1-3 distances of 0.005
 O42, Cl4
 with sigma for 1-2 distances of 0.01 and sigma for 1-3 distances of 0.01
4. Uiso/Uaniso restraints and constraints
Uanis(O28) \\sim Ueq: with sigma of 0.1 and sigma for terminal atoms of 0.2
Uanis(O48) \\sim Ueq, Uanis(O12) \\sim Ueq, Uanis(O53) \\sim Ueq, Uanis(Cl1)
\\sim Ueq: with sigma of 0.01 and sigma for terminal atoms of 0.1
Uanis(O44) \\sim Ueq, Uanis(O26) \\sim Ueq, Uanis(O14) \\sim Ueq: with sigma of
0.01 and sigma for terminal atoms of 0.02
Uanis(O46) \\sim Ueq, Uanis(O42) \\sim Ueq: with sigma of 0.01 and sigma for
terminal atoms of 0.01
5. Others
 Sof(O42)=Sof(O44)=Sof(O46)=Sof(O48)=1-FVAR(1)
 Sof(O45)=Sof(O47)=Sof(O43)=Sof(O41)=FVAR(1)
 Sof(O13)=Sof(O11)=Sof(O12)=Sof(O14)=1-FVAR(2)
 Sof(O52)=Sof(O54)=Sof(O53)=Sof(O51)=FVAR(2)
 Sof(O28)=Sof(O22)=Sof(O24)=Sof(O26)=1-FVAR(3)
 Sof(O27)=Sof(O25)=Sof(O23)=Sof(O21)=FVAR(3)
 Fixed Sof: Cl5(0.5) O2(0.5) H2C(0.5) H2D(0.5) O1(0.5) H1C(0.5) H1D(0.5)
 Cl1(0.5)
6.a Free rotating group:
 O3(H3C,H3D), O1(H1C,H1D)
6.b Rotating group with stretchable bonds:
 O5(H5A,H5B), O4(H4C,H4D)
6.c Ternary CH refined with riding coordinates:
 N8(H8), N1(H1), N5(H5), N4(H4), N12(H12), N9(H9), N13(H13), N16(H16)
6.d Secondary CH2 refined with riding coordinates:
 C4(H4A,H4B), C1(H1A,H1B), C31(H31A,H31B), C24(H24A,H24B), C11(H11A,H11B),
 C22(H22A,H22B), C33(H33A,H33B), C13(H13A,H13B), C3(H3A,H3B), C5(H5C,H5D),
 C35(H35A,H35B), C32(H32A,H32B), C21(H21A,H21B), C34(H34A,H34B), C12(H12A,H12B),
  C9(H9A,H9B), C36(H36A,H36B), C23(H23A,H23B), C15(H15A,H15B), C25(H25A,H25B),
 C26(H26A,H26B), C2(H2A,H2B), C14(H14A,H14B), C19(H19A,H19B), C30(H30A,H30B),
 C40(H40A,H40B), C20(H20A,H20B), C10(H10A,H10B)
6.e Aromatic/amide H refined with riding coordinates:
 C17(H17), C28(H28), C38(H38), C7(H7)
;
_shelx_shelxl_version_number 2014/7
_olex2_submission_special_instructions 'No special instructions were received'
_solvent_exptl_crystal_recrystallization_method water

loop_
_space_group_symop_operation_xyz
'x, y, z'
'-x, -y, -z'

loop_
_atom_site_label
_atom_site_type_symbol
_atom_site_fract_x
_atom_site_fract_y
_atom_site_fract_z
_atom_site_U_iso_or_equiv
_atom_site_adp_type
_atom_site_occupancy
_atom_site_site_symmetry_order
_atom_site_calc_flag
_atom_site_refinement_flags_posn
_atom_site_refinement_flags_adp
_atom_site_refinement_flags_occupancy
_atom_site_disorder_assembly
_atom_site_disorder_group
Cu1 Cu -0.08509(4) 0.26332(4) 0.42518(3) 0.02945(14) Uani 1 1 d . . . . .
Cu2 Cu 0.25390(4) 0.23649(4) 0.40725(3) 0.02947(14) Uani 1 1 d . U . . .
Cu3 Cu 0.08915(5) 0.24716(4) -0.09907(3) 0.03457(15) Uani 1 1 d . . . . .
Cu4 Cu -0.24517(5) 0.25528(4) -0.05190(3) 0.03792(15) Uani 1 1 d . U . . .
Cl2 Cl -0.38066(10) 0.62870(8) 0.21800(6) 0.0406(3) Uani 1 1 d . U . . .
Cl3 Cl -0.31993(10) 0.12732(8) 0.32898(6) 0.0412(3) Uani 1 1 d . . . . .
Cl4 Cl 0.33925(12) -0.01207(10) 0.32867(8) 0.0585(4) Uani 1 1 d D U . . .
Cl5 Cl 0.3103(3) 0.5279(3) 0.14293(19) 0.0353(8) Uani 0.5 1 d . . P A 1
N7 N 0.1491(3) 0.1990(2) 0.48249(18) 0.0295(8) Uani 1 1 d . . . . .
N8 N 0.3788(3) 0.1676(3) 0.47396(19) 0.0331(8) Uani 1 1 d . . . . .
H8 H 0.4504 0.1222 0.4417 0.040 Uiso 1 1 calc R . . . .
N6 N 0.0332(3) 0.2071(2) 0.48758(18) 0.0290(8) Uani 1 1 d . . . . .
N2 N 0.0176(3) 0.3089(2) 0.35316(18) 0.0300(8) Uani 1 1 d . . . . .
N1 N -0.2068(3) 0.3285(3) 0.35659(19) 0.0337(8) Uani 1 1 d . . . . .
H1 H -0.2474 0.2803 0.3503 0.040 Uiso 1 1 calc R . . . .
N10 N -0.0085(3) 0.2044(3) -0.15253(18) 0.0325(8) Uani 1 1 d . . . . .
N5 N -0.1911(3) 0.2149(3) 0.50602(19) 0.0323(8) Uani 1 1 d . . . . .
H5 H -0.2366 0.1835 0.4808 0.039 Uiso 1 1 calc R . . . .
N4 N 0.3616(3) 0.2789(3) 0.3250(2) 0.0346(8) Uani 1 1 d . . . . .
H4 H 0.4389 0.2226 0.3156 0.041 Uiso 1 1 calc R . . . .
N12 N 0.3470(4) -0.2151(4) 0.1163(2) 0.0532(11) Uani 1 1 d . . . . .
H12 H 0.4251 -0.2705 0.1110 0.064 Uiso 1 1 calc R . . . .
N15 N -0.1461(3) 0.2930(3) 0.00403(19) 0.0354(8) Uani 1 1 d . . . . .
N9 N 0.2147(3) 0.1938(3) -0.19164(19) 0.0372(9) Uani 1 1 d . . . . .
H9 H 0.2524 0.2449 -0.2053 0.045 Uiso 1 1 calc R . . . .
O5 O -0.0219(3) 0.1057(2) 0.36290(19) 0.0499(9) Uani 1 1 d D . . . .
H5A H 0.0531(8) 0.0798(14) 0.348(2) 0.060 Uiso 1 1 d DGR . . . .
H5B H -0.051(3) 0.1079(6) 0.3244(13) 0.060 Uiso 1 1 d DGR . . . .
O31 O -0.3198(3) 0.1593(3) 0.4004(2) 0.0738(13) Uani 1 1 d . . . . .
C4 C -0.3050(4) 0.4228(3) 0.3827(3) 0.0381(10) Uani 1 1 d . . . . .
H4A H -0.3570 0.4102 0.4260 0.046 Uiso 1 1 calc R . . . .
H4B H -0.3544 0.4467 0.3443 0.046 Uiso 1 1 calc R . . . .
N3 N 0.1350(3) 0.2960(3) 0.34642(18) 0.0321(8) Uani 1 1 d . . . . .
C1 C -0.3178(4) 0.6760(3) 0.4532(2) 0.0379(10) Uani 1 1 d . . . . .
H1A H -0.2603 0.6492 0.4870 0.045 Uiso 1 1 calc R . . . .
H1B H -0.2754 0.6978 0.4096 0.045 Uiso 1 1 calc R . . . .
C31 C 0.3772(4) -0.1248(4) 0.0992(3) 0.0549(14) Uani 1 1 d . . . . .
H31A H 0.4306 -0.1352 0.0514 0.066 Uiso 1 1 calc R . . . .
H31B H 0.4222 -0.1145 0.1361 0.066 Uiso 1 1 calc R . . . .
C24 C 0.2660(4) 0.0238(3) -0.1463(2) 0.0394(11) Uani 1 1 d . . . . .
H24A H 0.2153 0.0503 -0.0989 0.047 Uiso 1 1 calc R . . . .
H24B H 0.2154 0.0083 -0.1772 0.047 Uiso 1 1 calc R . . . .
C11 C -0.2868(4) 0.5405(3) 0.6378(3) 0.0381(11) Uani 1 1 d . . . . .
H11A H -0.2386 0.5213 0.6772 0.046 Uiso 1 1 calc R . . . .
H11B H -0.2355 0.5533 0.5942 0.046 Uiso 1 1 calc R . . . .
N13 N 0.1889(4) 0.2892(3) -0.0343(2) 0.0473(11) Uani 1 1 d . . . . .
H13 H 0.2392 0.3210 -0.0668 0.057 Uiso 1 1 calc R . . . .
O32 O -0.2039(3) 0.0590(3) 0.29945(19) 0.0557(10) Uani 1 1 d . . . . .
C22 C 0.3176(4) -0.1483(4) -0.0970(3) 0.0458(12) Uani 1 1 d . . . . .
H22A H 0.2639 -0.1204 -0.0507 0.055 Uiso 1 1 calc R . . . .
H22B H 0.2705 -0.1673 -0.1287 0.055 Uiso 1 1 calc R . . . .
C33 C 0.3124(5) 0.0522(4) 0.0682(3) 0.0564(14) Uani 1 1 d . . . . .
H33A H 0.3477 0.0732 0.1062 0.068 Uiso 1 1 calc R . . . .
H33B H 0.3766 0.0274 0.0256 0.068 Uiso 1 1 calc R . . . .
O3 O 0.0385(4) 0.4133(3) -0.1443(2) 0.0670(12) Uani 1 1 d . . . . .
H3C H 0.0551 0.4145 -0.1903 0.101 Uiso 1 1 d G . . . .
H3D H -0.0367 0.4286 -0.1315 0.101 Uiso 1 1 d G . . . .
N11 N -0.1243(3) 0.2103(3) -0.13698(19) 0.0353(8) Uani 1 1 d . . . . .
C13 C -0.2310(4) 0.3654(3) 0.5854(2) 0.0360(10) Uani 1 1 d . . . . .
H13A H -0.1805 0.3326 0.6216 0.043 Uiso 1 1 calc R . . . .
H13B H -0.1799 0.3851 0.5450 0.043 Uiso 1 1 calc DR . . . .
C8 C 0.1756(4) 0.3097(3) 0.2768(2) 0.0366(10) Uani 1 1 d . . . . .
O45 O 0.2190(6) -0.0035(6) 0.3146(5) 0.060(3) Uani 0.626(15) 1 d . . P B 1
N14 N -0.0321(3) 0.2926(3) -0.01389(19) 0.0353(9) Uani 1 1 d . . . . .
C39 C -0.1995(4) 0.3531(3) 0.0625(2) 0.0386(11) Uani 1 1 d . . . . .
C3 C -0.2583(4) 0.5018(3) 0.4020(2) 0.0358(10) Uani 1 1 d . . . . .
H3A H -0.2091 0.5168 0.3584 0.043 Uiso 1 1 calc R . . . .
H3B H -0.2068 0.4775 0.4393 0.043 Uiso 1 1 calc R . . . .
C5 C -0.1407(4) 0.3379(4) 0.2822(2) 0.0436(12) Uani 1 1 d . . . . .
H5C H -0.1387 0.2851 0.2490 0.052 Uiso 1 1 calc R . . . .
H5D H -0.1822 0.4020 0.2621 0.052 Uiso 1 1 calc R . . . .
N16 N -0.3721(3) 0.3095(3) 0.0409(2) 0.0464(10) Uani 1 1 d . . . . .
H16 H -0.4427 0.3581 0.0235 0.056 Uiso 1 1 calc DR . . . .
O52 O 0.4018(7) 0.4466(9) 0.1629(8) 0.081(4) Uani 0.603(12) 1 d . . P A 1
C17 C 0.1131(4) 0.0946(3) 0.5655(2) 0.0339(10) Uani 1 1 d . . . . .
H17 H 0.1229 0.0466 0.6019 0.041 Uiso 1 1 calc R . . . .
C28 C -0.0638(5) 0.1793(4) -0.2560(3) 0.0507(13) Uani 1 1 d . . . . .
H28 H -0.0625 0.1657 -0.3056 0.061 Uiso 1 1 calc R . . . .
O27 O -0.4863(5) 0.6508(7) 0.2739(3) 0.060(2) Uani 0.691(17) 1 d . . P C 1
C35 C 0.2713(5) 0.2096(5) 0.0016(3) 0.0556(15) Uani 1 1 d . . . . .
H35A H 0.3077 0.2394 0.0340 0.067 Uiso 1 1 calc R . . . .
H35B H 0.3366 0.1692 -0.0361 0.067 Uiso 1 1 calc R . . . .
C32 C 0.2707(4) -0.0332(4) 0.0971(3) 0.0498(13) Uani 1 1 d . . . . .
H32A H 0.2232 -0.0157 0.1465 0.060 Uiso 1 1 calc R . . . .
H32B H 0.2191 -0.0452 0.0651 0.060 Uiso 1 1 calc R . . . .
C21 C 0.4177(4) -0.2374(4) -0.0819(3) 0.0495(13) Uani 1 1 d . . . . .
H21A H 0.4676 -0.2684 -0.1284 0.059 Uiso 1 1 calc R . . . .
H21B H 0.4688 -0.2176 -0.0536 0.059 Uiso 1 1 calc R . . . .
C29 C -0.1590(4) 0.1964(4) -0.1993(3) 0.0468(12) Uani 1 1 d . . . . .
C34 C 0.2155(4) 0.1423(4) 0.0459(3) 0.0490(13) Uani 1 1 d . . . . .
H34A H 0.1667 0.1209 0.0169 0.059 Uiso 1 1 calc R . . . .
H34B H 0.1622 0.1785 0.0899 0.059 Uiso 1 1 calc R . . . .
C12 C -0.3305(4) 0.4568(3) 0.6206(3) 0.0401(11) Uani 1 1 d . . . . .
H12A H -0.3714 0.4382 0.6663 0.048 Uiso 1 1 calc R . . . .
H12B H -0.3899 0.4812 0.5878 0.048 Uiso 1 1 calc R . . . .
C9 C 0.3078(4) 0.2871(4) 0.2572(2) 0.0406(11) Uani 1 1 d . . . . .
H9A H 0.3243 0.3399 0.2273 0.049 Uiso 1 1 calc R . . . .
H9B H 0.3445 0.2245 0.2284 0.049 Uiso 1 1 calc R . . . .
C36 C 0.1038(5) 0.3672(4) 0.0184(3) 0.0488(13) Uani 1 1 d . . . . .
H36A H 0.0939 0.4327 -0.0021 0.059 Uiso 1 1 calc R . . . .
H36B H 0.1358 0.3642 0.0641 0.059 Uiso 1 1 calc R . . . .
C23 C 0.3654(4) -0.0697(4) -0.1342(3) 0.0452(12) Uani 1 1 d . . . . .
H23A H 0.4167 -0.0540 -0.1038 0.054 Uiso 1 1 calc R . . . .
H23B H 0.4155 -0.0967 -0.1816 0.054 Uiso 1 1 calc R . . . .
C15 C -0.1117(4) 0.1353(3) 0.5460(2) 0.0364(10) Uani 1 1 d . . . . .
H15A H -0.1049 0.0703 0.5267 0.044 Uiso 1 1 calc R . . . .
H15B H -0.1470 0.1406 0.5982 0.044 Uiso 1 1 calc R . . . .
C25 C 0.3130(4) 0.1018(4) -0.1821(3) 0.0421(11) Uani 1 1 d . . . . .
H25A H 0.3654 0.1162 -0.1518 0.050 Uiso 1 1 calc R . . . .
H25B H 0.3618 0.0762 -0.2301 0.050 Uiso 1 1 calc R . . . .
C16 C 0.0103(4) 0.1442(3) 0.5372(2) 0.0306(9) Uani 1 1 d . . . . .
C26 C 0.1535(4) 0.1847(4) -0.2530(2) 0.0427(11) Uani 1 1 d . . . . .
H26A H 0.1505 0.2396 -0.2862 0.051 Uiso 1 1 calc R . . . .
H26B H 0.1994 0.1223 -0.2808 0.051 Uiso 1 1 calc R . . . .
O54 O 0.3631(11) 0.5886(8) 0.0986(7) 0.052(3) Uani 0.603(12) 1 d . . P A 1
C2 C -0.3611(4) 0.5952(3) 0.4310(2) 0.0380(10) Uani 1 1 d . . . . .
H2A H -0.4116 0.5792 0.4736 0.046 Uiso 1 1 calc R . . . .
H2B H -0.4112 0.6199 0.3931 0.046 Uiso 1 1 calc R . . . .
C14 C -0.2816(4) 0.2935(3) 0.5562(2) 0.0378(10) Uani 1 1 d . . . . .
H14A H -0.3161 0.2622 0.5977 0.045 Uiso 1 1 calc R . . . .
H14B H -0.3472 0.3307 0.5301 0.045 Uiso 1 1 calc R . . . .
C37 C -0.0148(4) 0.3522(3) 0.0337(2) 0.0406(11) Uani 1 1 d . . . . .
C18 C 0.1983(4) 0.1315(3) 0.5284(2) 0.0308(9) Uani 1 1 d . . . . .
C19 C 0.3308(4) 0.1044(3) 0.5265(3) 0.0397(11) Uani 1 1 d . . . . .
H19A H 0.3463 0.1139 0.5757 0.048 Uiso 1 1 calc R . . . .
H19B H 0.3717 0.0343 0.5115 0.048 Uiso 1 1 calc R . . . .
C38 C -0.1200(5) 0.3922(3) 0.0837(2) 0.0437(12) Uani 1 1 d . . . . .
H38 H -0.1338 0.4364 0.1235 0.052 Uiso 1 1 calc R . . . .
C27 C 0.0294(4) 0.1865(3) -0.2244(2) 0.0399(11) Uani 1 1 d . . . . .
C6 C -0.0154(4) 0.3304(3) 0.2882(2) 0.0365(10) Uani 1 1 d . . . . .
O25 O -0.2831(10) 0.6327(9) 0.2540(5) 0.082(4) Uani 0.691(17) 1 d . . P C 1
O47 O 0.3476(9) 0.0805(7) 0.3326(7) 0.069(3) Uani 0.626(15) 1 d . . P B 1
C7 C 0.0828(4) 0.3330(4) 0.2378(2) 0.0428(11) Uani 1 1 d . . . . .
H7 H 0.0852 0.3474 0.1878 0.051 Uiso 1 1 calc R . . . .
C30 C -0.2896(5) 0.2127(5) -0.1951(3) 0.0629(16) Uani 1 1 d . . . . .
H30A H -0.2996 0.1591 -0.2222 0.076 Uiso 1 1 calc R . . . .
H30B H -0.3287 0.2757 -0.2174 0.076 Uiso 1 1 calc R . . . .
O23 O -0.3564(9) 0.5395(5) 0.1883(7) 0.102(4) Uani 0.691(17) 1 d . . P C 1
C40 C -0.3289(5) 0.3675(4) 0.0879(3) 0.0524(13) Uani 1 1 d . . . . .
H40A H -0.3767 0.4381 0.0869 0.063 Uiso 1 1 calc R . . . .
H40B H -0.3402 0.3465 0.1387 0.063 Uiso 1 1 calc R . . . .
O21 O -0.4005(6) 0.7058(7) 0.1672(4) 0.060(3) Uani 0.691(17) 1 d . . P C 1
O53 O 0.2291(12) 0.5026(9) 0.0989(5) 0.100(4) Uani 0.603(12) 1 d . U P A 1
O51 O 0.2358(7) 0.5770(6) 0.2049(4) 0.079(3) Uani 0.603(12) 1 d . . P A 1
O34 O -0.4107(3) 0.0849(3) 0.3318(2) 0.0638(11) Uani 1 1 d . . . . .
C20 C 0.4206(4) 0.2362(3) 0.5102(2) 0.0371(10) Uani 1 1 d . . . . .
H20A H 0.4736 0.2598 0.4737 0.044 Uiso 1 1 calc R . . . .
H20B H 0.4679 0.2006 0.5470 0.044 Uiso 1 1 calc R . . . .
C10 C 0.3931(4) 0.3674(3) 0.3389(3) 0.0378(10) Uani 1 1 d . . . . .
H10A H 0.4413 0.3806 0.2941 0.045 Uiso 1 1 calc R . . . .
H10B H 0.4436 0.3523 0.3772 0.045 Uiso 1 1 calc R . . . .
O33 O -0.3450(4) 0.2104(3) 0.2830(3) 0.0735(12) Uani 1 1 d . . . . .
O43 O 0.4248(9) -0.0785(7) 0.2821(8) 0.102(5) Uani 0.626(15) 1 d . . P B 1
O41 O 0.3440(10) -0.0569(6) 0.4033(5) 0.096(4) Uani 0.626(15) 1 d . U P B 1
O2 O 0.0015(10) 0.5781(9) 0.2961(7) 0.095(3) Uani 0.5 1 d D . P . .
H2C H -0.023(17) 0.591(15) 0.340(3) 0.143 Uiso 0.5 1 d DR . P . .
H2D H 0.062(9) 0.593(13) 0.291(11) 0.143 Uiso 0.5 1 d DR . P . .
O1 O 0.0186(11) 0.4273(11) 0.5505(7) 0.119(4) Uani 0.5 1 d . . P . .
H1C H 0.0069 0.3795 0.5295 0.179 Uiso 0.5 1 d DG . P . .
H1D H 0.0648 0.4506 0.5201 0.179 Uiso 0.5 1 d G . P . .
O42 O 0.433(2) -0.0501(16) 0.3690(13) 0.149(8) Uani 0.374(15) 1 d D U P B 2
O44 O 0.4001(15) -0.018(2) 0.2551(8) 0.108(7) Uani 0.374(15) 1 d D U P B 2
O46 O 0.2398(19) -0.034(2) 0.3361(16) 0.151(9) Uani 0.374(15) 1 d D U P B 2
O48 O 0.312(2) 0.0849(13) 0.3470(16) 0.112(8) Uani 0.374(15) 1 d D U P B 2
O28 O -0.447(2) 0.7045(17) 0.2528(14) 0.130(13) Uani 0.309(17) 1 d . U P C 2
O22 O -0.3830(12) 0.6463(16) 0.1383(10) 0.062(5) Uani 0.309(17) 1 d . U P C 2
O24 O -0.420(2) 0.5469(18) 0.2286(11) 0.098(8) Uani 0.309(17) 1 d . . P C 2
O26 O -0.2633(19) 0.5998(19) 0.2224(15) 0.089(8) Uani 0.309(17) 1 d . U P C 2
Cl1 Cl 0.3092(5) 0.4976(4) 0.1174(4) 0.0705(13) Uani 0.5 1 d . U P A 2
O13 O 0.3248(13) 0.4096(9) 0.0947(9) 0.103(6) Uani 0.397(12) 1 d . . P A 2
O11 O 0.354(2) 0.5601(16) 0.0776(12) 0.078(6) Uani 0.397(12) 1 d . U P A 2
O12 O 0.379(4) 0.473(3) 0.1739(18) 0.210(17) Uani 0.397(12) 1 d . U P A 2
O14 O 0.197(2) 0.535(2) 0.1510(18) 0.181(11) Uani 0.397(12) 1 d . U P A 2
O4 O 0.3939(5) 0.3791(5) -0.0244(3) 0.125(2) Uani 1 1 d D . . . .
H4C H 0.3517(6) 0.4233(6) 0.0092(4) 0.187 Uiso 1 1 d DGR . . . .
H4D H 0.4362(6) 0.4040(5) -0.0561(4) 0.187 Uiso 1 1 d DGR . . . .

loop_
_atom_site_aniso_label
_atom_site_aniso_U_11
_atom_site_aniso_U_22
_atom_site_aniso_U_33
_atom_site_aniso_U_23
_atom_site_aniso_U_13
_atom_site_aniso_U_12
Cu1 0.0306(3) 0.0343(3) 0.0244(3) 0.0004(2) -0.0040(2) -0.0125(2)
Cu2 0.0307(3) 0.0300(3) 0.0275(3) 0.0030(2) -0.0028(2) -0.0113(2)
Cu3 0.0386(3) 0.0412(3) 0.0265(3) -0.0053(2) 0.0029(2) -0.0204(3)
Cu4 0.0331(3) 0.0460(3) 0.0308(3) 0.0041(2) -0.0027(2) -0.0101(3)
Cl2 0.0355(6) 0.0424(6) 0.0445(7) 0.0108(5) -0.0056(5) -0.0153(5)
Cl3 0.0353(6) 0.0375(6) 0.0483(7) -0.0129(5) -0.0125(5) -0.0057(5)
Cl4 0.0537(8) 0.0462(7) 0.0722(10) -0.0199(7) 0.0072(7) -0.0196(6)
Cl5 0.0387(15) 0.0369(18) 0.0266(16) 0.0025(12) -0.0014(12) -0.0104(14)
N7 0.0284(19) 0.0321(19) 0.0286(19) 0.0050(15) -0.0065(14) -0.0107(15)
N8 0.0289(19) 0.034(2) 0.033(2) -0.0008(15) -0.0024(15) -0.0075(16)
N6 0.0327(19) 0.0292(18) 0.0255(18) 0.0022(14) -0.0040(14) -0.0116(15)
N2 0.0317(19) 0.0308(19) 0.0266(19) 0.0025(15) -0.0050(14) -0.0096(16)
N1 0.033(2) 0.035(2) 0.035(2) -0.0008(16) -0.0096(15) -0.0115(16)
N10 0.033(2) 0.036(2) 0.0263(19) -0.0007(15) -0.0004(15) -0.0105(16)
N5 0.0301(19) 0.039(2) 0.0304(19) -0.0038(16) -0.0023(15) -0.0163(16)
N4 0.0279(19) 0.033(2) 0.040(2) 0.0015(16) 0.0003(15) -0.0095(16)
N12 0.034(2) 0.083(3) 0.039(2) 0.004(2) -0.0097(18) -0.015(2)
N15 0.039(2) 0.037(2) 0.0280(19) 0.0013(16) 0.0013(15) -0.0140(17)
N9 0.039(2) 0.039(2) 0.034(2) -0.0041(16) 0.0038(16) -0.0176(18)
O5 0.049(2) 0.048(2) 0.053(2) -0.0104(17) -0.0080(16) -0.0169(17)
O31 0.044(2) 0.107(3) 0.064(3) -0.048(2) -0.0074(18) -0.015(2)
C4 0.033(2) 0.042(3) 0.040(3) -0.001(2) -0.0074(19) -0.013(2)
N3 0.036(2) 0.036(2) 0.0259(19) 0.0043(15) -0.0023(15) -0.0162(17)
C1 0.035(2) 0.041(3) 0.036(3) 0.001(2) -0.0056(19) -0.012(2)
C31 0.039(3) 0.081(4) 0.046(3) -0.003(3) -0.009(2) -0.021(3)
C24 0.045(3) 0.042(3) 0.029(2) -0.004(2) -0.0008(19) -0.013(2)
C11 0.034(2) 0.036(2) 0.039(3) -0.001(2) 0.0056(19) -0.011(2)
N13 0.050(2) 0.074(3) 0.030(2) -0.008(2) 0.0050(18) -0.041(2)
O32 0.046(2) 0.055(2) 0.051(2) -0.0178(18) -0.0144(16) 0.0072(17)
C22 0.040(3) 0.053(3) 0.035(3) -0.002(2) 0.003(2) -0.008(2)
C33 0.047(3) 0.082(4) 0.048(3) -0.008(3) -0.014(2) -0.029(3)
O3 0.103(3) 0.046(2) 0.047(2) 0.0007(18) 0.014(2) -0.031(2)
N11 0.032(2) 0.044(2) 0.028(2) -0.0016(16) -0.0053(15) -0.0111(17)
C13 0.038(3) 0.036(2) 0.032(2) -0.0009(19) 0.0011(19) -0.014(2)
C8 0.045(3) 0.037(2) 0.026(2) 0.0035(18) 0.0020(19) -0.015(2)
O45 0.031(3) 0.057(5) 0.084(6) -0.016(4) 0.007(3) -0.010(3)
N14 0.042(2) 0.040(2) 0.0276(19) -0.0020(16) 0.0022(16) -0.0224(18)
C39 0.047(3) 0.034(2) 0.027(2) 0.0004(19) 0.0081(19) -0.012(2)
C3 0.034(2) 0.034(2) 0.039(3) 0.0009(19) -0.0125(19) -0.009(2)
C5 0.046(3) 0.054(3) 0.025(2) -0.003(2) -0.010(2) -0.008(2)
N16 0.036(2) 0.058(3) 0.036(2) 0.0107(19) 0.0023(17) -0.009(2)
O52 0.033(4) 0.077(6) 0.111(9) 0.065(6) 0.006(4) -0.004(4)
C17 0.045(3) 0.029(2) 0.024(2) 0.0038(17) -0.0012(18) -0.009(2)
C28 0.055(3) 0.072(4) 0.024(2) -0.002(2) -0.012(2) -0.017(3)
O27 0.036(3) 0.080(5) 0.057(4) 0.010(3) 0.010(2) -0.020(3)
C35 0.047(3) 0.088(4) 0.043(3) -0.012(3) -0.002(2) -0.040(3)
C32 0.038(3) 0.074(4) 0.039(3) -0.007(3) -0.008(2) -0.019(3)
C21 0.039(3) 0.057(3) 0.040(3) 0.006(2) 0.005(2) -0.006(2)
C29 0.044(3) 0.067(3) 0.031(3) 0.000(2) -0.011(2) -0.018(3)
C34 0.043(3) 0.078(4) 0.033(3) -0.009(2) -0.006(2) -0.028(3)
C12 0.040(3) 0.037(3) 0.039(3) 0.001(2) 0.006(2) -0.014(2)
C9 0.045(3) 0.045(3) 0.030(2) 0.001(2) 0.003(2) -0.017(2)
C36 0.067(3) 0.058(3) 0.031(3) -0.011(2) 0.003(2) -0.039(3)
C23 0.045(3) 0.051(3) 0.034(3) 0.000(2) -0.003(2) -0.010(2)
C15 0.044(3) 0.037(2) 0.032(2) -0.0006(19) -0.0018(19) -0.020(2)
C25 0.034(3) 0.052(3) 0.039(3) -0.006(2) 0.001(2) -0.016(2)
C16 0.039(2) 0.027(2) 0.025(2) -0.0015(17) 0.0014(17) -0.0127(19)
C26 0.052(3) 0.049(3) 0.022(2) -0.002(2) 0.002(2) -0.014(2)
O54 0.053(5) 0.048(6) 0.047(6) 0.013(4) -0.002(4) -0.011(4)
C2 0.036(2) 0.041(3) 0.038(3) -0.001(2) -0.0086(19) -0.012(2)
C14 0.033(2) 0.043(3) 0.037(3) -0.002(2) 0.0022(19) -0.015(2)
C37 0.060(3) 0.041(3) 0.027(2) -0.0030(19) 0.002(2) -0.029(2)
C18 0.035(2) 0.028(2) 0.027(2) 0.0012(17) -0.0072(17) -0.0080(19)
C19 0.040(3) 0.038(3) 0.039(3) 0.007(2) -0.012(2) -0.008(2)
C38 0.066(3) 0.037(3) 0.026(2) -0.0029(19) 0.006(2) -0.022(2)
C27 0.045(3) 0.042(3) 0.028(2) 0.001(2) -0.004(2) -0.009(2)
C6 0.044(3) 0.036(2) 0.027(2) 0.0038(18) -0.0107(19) -0.009(2)
O25 0.090(7) 0.155(10) 0.050(5) 0.049(5) -0.034(4) -0.097(7)
O47 0.057(5) 0.054(5) 0.096(7) -0.036(4) 0.032(4) -0.037(4)
C7 0.055(3) 0.048(3) 0.022(2) 0.005(2) -0.006(2) -0.015(2)
C30 0.052(3) 0.103(5) 0.039(3) 0.007(3) -0.019(2) -0.028(3)
O23 0.122(8) 0.044(4) 0.126(9) -0.035(5) 0.003(6) -0.018(4)
C40 0.050(3) 0.055(3) 0.040(3) -0.002(2) 0.007(2) -0.008(3)
O21 0.056(4) 0.071(6) 0.065(5) 0.036(4) -0.021(3) -0.033(4)
O53 0.107(9) 0.152(11) 0.071(6) -0.049(6) 0.012(6) -0.090(8)
O51 0.078(6) 0.099(6) 0.047(5) 0.007(4) 0.015(4) -0.025(5)
O34 0.068(3) 0.078(3) 0.062(3) -0.011(2) -0.0090(19) -0.045(2)
C20 0.031(2) 0.039(3) 0.040(3) -0.003(2) -0.0071(19) -0.010(2)
C10 0.037(3) 0.036(2) 0.038(3) 0.001(2) 0.0026(19) -0.015(2)
O33 0.073(3) 0.039(2) 0.098(3) 0.007(2) -0.020(2) -0.004(2)
O43 0.052(5) 0.065(6) 0.174(12) -0.075(7) 0.028(6) -0.019(5)
O41 0.110(8) 0.080(6) 0.091(6) 0.027(4) -0.031(5) -0.020(5)
O2 0.076(7) 0.090(7) 0.122(9) 0.017(7) -0.019(7) -0.032(6)
O1 0.105(9) 0.128(11) 0.128(10) -0.030(9) -0.008(8) -0.047(8)
O42 0.140(11) 0.147(11) 0.150(11) 0.047(8) -0.047(8) -0.030(8)
O44 0.062(9) 0.184(17) 0.064(9) -0.063(11) 0.027(7) -0.039(11)
O46 0.144(10) 0.163(13) 0.194(14) 0.038(8) -0.004(8) -0.127(10)
O48 0.132(13) 0.075(8) 0.112(11) -0.050(7) -0.009(9) -0.018(8)
O28 0.14(2) 0.076(15) 0.115(19) -0.063(14) -0.016(16) 0.040(14)
O22 0.054(8) 0.063(12) 0.067(8) 0.021(9) -0.013(7) -0.016(8)
O24 0.14(2) 0.146(18) 0.059(12) 0.025(11) -0.018(11) -0.116(17)
O26 0.050(9) 0.102(13) 0.106(16) 0.044(12) -0.039(10) -0.006(9)
Cl1 0.089(3) 0.050(3) 0.080(4) 0.026(2) -0.026(3) -0.029(2)
O13 0.110(11) 0.049(8) 0.161(14) -0.019(8) -0.066(10) -0.018(8)
O11 0.109(12) 0.076(13) 0.065(13) 0.024(9) -0.020(9) -0.050(10)
O12 0.37(4) 0.22(3) 0.14(2) 0.08(2) -0.14(3) -0.19(3)
O14 0.128(15) 0.196(18) 0.21(2) 0.064(15) -0.014(14) -0.061(13)
O4 0.117(5) 0.129(5) 0.140(6) 0.016(4) -0.019(4) -0.058(4)

loop_
_atom_type_symbol
_atom_type_description
_atom_type_scat_dispersion_real
_atom_type_scat_dispersion_imag
_atom_type_scat_source
C C 0.0033 0.0016 'International Tables Vol C Tables 4.2.6.8 and 6.1.1.4'
H H 0.0000 0.0000 'International Tables Vol C Tables 4.2.6.8 and 6.1.1.4'
Cl Cl 0.1484 0.1585 'International Tables Vol C Tables 4.2.6.8 and 6.1.1.4'
Cu Cu 0.3201 1.2651 'International Tables Vol C Tables 4.2.6.8 and 6.1.1.4'
N N 0.0061 0.0033 'International Tables Vol C Tables 4.2.6.8 and 6.1.1.4'
O O 0.0106 0.0060 'International Tables Vol C Tables 4.2.6.8 and 6.1.1.4'

loop_
_geom_angle_atom_site_label_1
_geom_angle_atom_site_label_2
_geom_angle_atom_site_label_3
_geom_angle
_geom_angle_site_symmetry_1
_geom_angle_site_symmetry_3
N6 Cu1 N1 177.00(14) . .
N6 Cu1 N5 81.81(14) . .
N6 Cu1 O5 88.90(13) . .
N2 Cu1 N6 95.93(14) . .
N2 Cu1 N1 81.39(14) . .
N2 Cu1 N5 177.46(14) . .
N2 Cu1 O5 91.75(13) . .
N1 Cu1 O5 92.51(13) . .
N5 Cu1 N1 100.84(14) . .
N5 Cu1 O5 89.36(13) . .
N7 Cu2 N8 81.84(14) . .
N7 Cu2 N4 178.14(15) . .
N7 Cu2 N3 96.19(14) . .
N7 Cu2 O48 91.5(7) . .
N8 Cu2 O48 86.6(8) . .
N4 Cu2 N8 100.01(14) . .
N4 Cu2 O48 88.7(7) . .
N3 Cu2 N8 177.51(14) . .
N3 Cu2 N4 81.96(14) . .
N3 Cu2 O48 91.9(8) . .
N10 Cu3 N9 82.07(14) . .
N10 Cu3 N13 175.63(15) . .
N10 Cu3 O3 96.62(15) . .
N10 Cu3 N14 95.29(14) . .
N9 Cu3 N13 101.23(15) . .
N9 Cu3 O3 90.61(14) . .
N13 Cu3 O3 86.25(17) . .
N14 Cu3 N9 177.12(14) . .
N14 Cu3 N13 81.35(15) . .
N14 Cu3 O3 90.85(14) . .
N15 Cu4 N12 177.51(15) . 2
N15 Cu4 N16 81.85(15) . .
N11 Cu4 N12 81.94(15) . 2
N11 Cu4 N15 95.75(15) . .
N11 Cu4 N16 177.06(16) . .
N16 Cu4 N12 100.44(16) . 2
O27 Cl2 O25 106.5(5) . .
O23 Cl2 O27 109.4(5) . .
O23 Cl2 O25 111.4(7) . .
O23 Cl2 O21 114.0(5) . .
O21 Cl2 O27 108.4(4) . .
O21 Cl2 O25 106.9(5) . .
O28 Cl2 O22 108.4(12) . .
O28 Cl2 O24 115.1(16) . .
O28 Cl2 O26 116.8(15) . .
O24 Cl2 O22 102.0(10) . .
O26 Cl2 O22 103.7(13) . .
O26 Cl2 O24 109.2(15) . .
O31 Cl3 O32 109.9(2) . .
O31 Cl3 O33 109.2(3) . .
O34 Cl3 O31 109.0(2) . .
O34 Cl3 O32 111.7(2) . .
O34 Cl3 O33 109.1(3) . .
O33 Cl3 O32 107.9(3) . .
O45 Cl4 O41 103.9(5) . .
O47 Cl4 O45 109.7(6) . .
O47 Cl4 O41 108.9(7) . .
O43 Cl4 O45 110.5(6) . .
O43 Cl4 O47 117.1(6) . .
O43 Cl4 O41 105.9(7) . .
O42 Cl4 O44 103.7(12) . .
O46 Cl4 O42 126.4(14) . .
O46 Cl4 O44 114.2(15) . .
O46 Cl4 O48 109.7(15) . .
O48 Cl4 O42 97.2(16) . .
O48 Cl4 O44 102.0(14) . .
O52 Cl5 O54 108.8(7) . .
O52 Cl5 O53 114.9(9) . .
O54 Cl5 O53 106.1(7) . .
O51 Cl5 O52 109.2(7) . .
O51 Cl5 O54 112.7(6) . .
O51 Cl5 O53 105.2(5) . .
N6 N7 Cu2 130.9(3) . .
C18 N7 Cu2 118.0(3) . .
C18 N7 N6 108.4(3) . .
Cu2 N8 H8 106.7 . .
C19 N8 Cu2 109.7(3) . .
C19 N8 H8 106.7 . .
C20 N8 Cu2 113.8(3) . .
C20 N8 H8 106.7 . .
C20 N8 C19 112.8(3) . .
N7 N6 Cu1 132.9(3) . .
C16 N6 Cu1 116.9(3) . .
C16 N6 N7 108.3(3) . .
N3 N2 Cu1 130.7(3) . .
C6 N2 Cu1 117.4(3) . .
C6 N2 N3 108.5(3) . .
Cu1 N1 H1 105.7 . .
C4 N1 Cu1 117.5(3) . .
C4 N1 H1 105.7 . .
C4 N1 C5 111.4(4) . .
C5 N1 Cu1 109.7(3) . .
C5 N1 H1 105.7 . .
N11 N10 Cu3 131.9(3) . .
C27 N10 Cu3 117.4(3) . .
C27 N10 N11 108.6(4) . .
Cu1 N5 H5 106.6 . .
C15 N5 Cu1 108.8(2) . .
C15 N5 H5 106.6 . .
C14 N5 Cu1 115.3(3) . .
C14 N5 H5 106.6 . .
C14 N5 C15 112.3(3) . .
Cu2 N4 H4 106.0 . .
C9 N4 Cu2 108.0(3) . .
C9 N4 H4 106.0 . .
C10 N4 Cu2 117.8(3) . .
C10 N4 H4 106.0 . .
C10 N4 C9 112.1(4) . .
Cu4 N12 H12 105.8 2 .
C31 N12 Cu4 118.9(3) . 2
C31 N12 H12 105.8 . .
C31 N12 C30 110.9(4) . 2
C30 N12 Cu4 108.6(3) 2 2
C30 N12 H12 105.8 2 .
N14 N15 Cu4 131.0(3) . .
C39 N15 Cu4 118.4(3) . .
C39 N15 N14 108.1(4) . .
Cu3 N9 H9 106.6 . .
C25 N9 Cu3 114.6(3) . .
C25 N9 H9 106.6 . .
C25 N9 C26 112.1(3) . .
C26 N9 Cu3 109.7(3) . .
C26 N9 H9 106.6 . .
Cu1 O5 H5A 115.5 . .
Cu1 O5 H5B 113.0 . .
H5A O5 H5B 103.2 . .
N1 C4 H4A 109.1 . .
N1 C4 H4B 109.1 . .
N1 C4 C3 112.6(3) . .
H4A C4 H4B 107.8 . .
C3 C4 H4A 109.1 . .
C3 C4 H4B 109.1 . .
N2 N3 Cu2 133.1(3) . .
C8 N3 Cu2 116.9(3) . .
C8 N3 N2 108.3(4) . .
H1A C1 H1B 107.9 . .
C2 C1 H1A 109.2 . .
C2 C1 H1B 109.2 . .
C20 C1 H1A 109.2 2_566 .
C20 C1 H1B 109.2 2_566 .
C20 C1 C2 111.8(4) 2_566 .
N12 C31 H31A 108.7 . .
N12 C31 H31B 108.7 . .
N12 C31 C32 114.4(4) . .
H31A C31 H31B 107.6 . .
C32 C31 H31A 108.7 . .
C32 C31 H31B 108.7 . .
H24A C24 H24B 107.8 . .
C23 C24 H24A 109.1 . .
C23 C24 H24B 109.1 . .
C23 C24 C25 112.5(4) . .
C25 C24 H24A 109.1 . .
C25 C24 H24B 109.1 . .
H11A C11 H11B 108.2 . .
C12 C11 H11A 109.7 . .
C12 C11 H11B 109.7 . .
C10 C11 H11A 109.7 2_566 .
C10 C11 H11B 109.7 2_566 .
C10 C11 C12 109.7(4) 2_566 .
Cu3 N13 H13 106.7 . .
C35 N13 Cu3 116.3(3) . .
C35 N13 H13 106.7 . .
C35 N13 C36 112.4(4) . .
C36 N13 Cu3 107.5(3) . .
C36 N13 H13 106.7 . .
H22A C22 H22B 108.0 . .
C21 C22 H22A 109.4 . .
C21 C22 H22B 109.4 . .
C21 C22 C23 111.2(4) . .
C23 C22 H22A 109.4 . .
C23 C22 H22B 109.4 . .
H33A C33 H33B 107.4 . .
C32 C33 H33A 108.4 . .
C32 C33 H33B 108.4 . .
C34 C33 H33A 108.4 . .
C34 C33 H33B 108.4 . .
C34 C33 C32 115.6(4) . .
Cu3 O3 H3C 113.0 . .
Cu3 O3 H3D 95.8 . .
H3C O3 H3D 109.4 . .
N10 N11 Cu4 132.7(3) . .
C29 N11 Cu4 118.1(3) . .
C29 N11 N10 108.1(4) . .
H13A C13 H13B 108.0 . .
C12 C13 H13A 109.4 . .
C12 C13 H13B 109.4 . .
C12 C13 C14 111.3(4) . .
C14 C13 H13A 109.4 . .
C14 C13 H13B 109.4 . .
N3 C8 C9 115.7(4) . .
N3 C8 C7 109.4(4) . .
C7 C8 C9 134.6(4) . .
N15 N14 Cu3 133.1(3) . .
C37 N14 Cu3 117.1(3) . .
C37 N14 N15 108.5(3) . .
N15 C39 C38 109.8(4) . .
N15 C39 C40 115.9(4) . .
C38 C39 C40 134.3(4) . .
C4 C3 H3A 109.5 . .
C4 C3 H3B 109.5 . .
C4 C3 C2 110.9(4) . .
H3A C3 H3B 108.0 . .
C2 C3 H3A 109.5 . .
C2 C3 H3B 109.5 . .
N1 C5 H5C 109.9 . .
N1 C5 H5D 109.9 . .
H5C C5 H5D 108.3 . .
C6 C5 N1 109.0(4) . .
C6 C5 H5C 109.9 . .
C6 C5 H5D 109.9 . .
Cu4 N16 H16 105.7 . .
C21 N16 Cu4 116.2(3) 2 .
C21 N16 H16 105.7 2 .
C21 N16 C40 112.7(4) 2 .
C40 N16 Cu4 110.0(3) . .
C40 N16 H16 105.7 . .
C16 C17 H17 128.0 . .
C16 C17 C18 104.0(4) . .
C18 C17 H17 128.0 . .
C29 C28 H28 127.6 . .
C29 C28 C27 104.9(4) . .
C27 C28 H28 127.6 . .
N13 C35 H35A 108.4 . .
N13 C35 H35B 108.4 . .
N13 C35 C34 115.5(4) . .
H35A C35 H35B 107.5 . .
C34 C35 H35A 108.4 . .
C34 C35 H35B 108.4 . .
C31 C32 C33 110.0(4) . .
C31 C32 H32A 109.7 . .
C31 C32 H32B 109.7 . .
C33 C32 H32A 109.7 . .
C33 C32 H32B 109.7 . .
H32A C32 H32B 108.2 . .
C22 C21 H21A 109.4 . .
C22 C21 H21B 109.4 . .
N16 C21 C22 111.3(4) 2 .
N16 C21 H21A 109.4 2 .
N16 C21 H21B 109.4 2 .
H21A C21 H21B 108.0 . .
N11 C29 C28 109.5(4) . .
N11 C29 C30 116.3(4) . .
C28 C29 C30 133.8(4) . .
C33 C34 H34A 109.5 . .
C33 C34 H34B 109.5 . .
C35 C34 C33 110.5(4) . .
C35 C34 H34A 109.5 . .
C35 C34 H34B 109.5 . .
H34A C34 H34B 108.1 . .
C11 C12 H12A 108.8 . .
C11 C12 H12B 108.8 . .
C13 C12 C11 113.9(4) . .
C13 C12 H12A 108.8 . .
C13 C12 H12B 108.8 . .
H12A C12 H12B 107.7 . .
N4 C9 H9A 109.7 . .
N4 C9 H9B 109.7 . .
C8 C9 N4 110.0(3) . .
C8 C9 H9A 109.7 . .
C8 C9 H9B 109.7 . .
H9A C9 H9B 108.2 . .
N13 C36 H36A 109.8 . .
N13 C36 H36B 109.8 . .
N13 C36 C37 109.5(4) . .
H36A C36 H36B 108.2 . .
C37 C36 H36A 109.8 . .
C37 C36 H36B 109.8 . .
C24 C23 C22 112.4(4) . .
C24 C23 H23A 109.1 . .
C24 C23 H23B 109.1 . .
C22 C23 H23A 109.1 . .
C22 C23 H23B 109.1 . .
H23A C23 H23B 107.8 . .
N5 C15 H15A 109.7 . .
N5 C15 H15B 109.7 . .
N5 C15 C16 110.0(3) . .
H15A C15 H15B 108.2 . .
C16 C15 H15A 109.7 . .
C16 C15 H15B 109.7 . .
N9 C25 C24 111.8(4) . .
N9 C25 H25A 109.2 . .
N9 C25 H25B 109.2 . .
C24 C25 H25A 109.2 . .
C24 C25 H25B 109.2 . .
H25A C25 H25B 107.9 . .
N6 C16 C17 109.5(4) . .
N6 C16 C15 116.5(4) . .
C17 C16 C15 133.8(4) . .
N9 C26 H26A 109.6 . .
N9 C26 H26B 109.6 . .
H26A C26 H26B 108.1 . .
C27 C26 N9 110.3(3) . .
C27 C26 H26A 109.6 . .
C27 C26 H26B 109.6 . .
C1 C2 H2A 109.1 . .
C1 C2 H2B 109.1 . .
C3 C2 C1 112.6(4) . .
C3 C2 H2A 109.1 . .
C3 C2 H2B 109.1 . .
H2A C2 H2B 107.8 . .
N5 C14 C13 113.7(3) . .
N5 C14 H14A 108.8 . .
N5 C14 H14B 108.8 . .
C13 C14 H14A 108.8 . .
C13 C14 H14B 108.8 . .
H14A C14 H14B 107.7 . .
N14 C37 C36 115.7(4) . .
N14 C37 C38 109.0(4) . .
C38 C37 C36 135.1(4) . .
N7 C18 C17 109.8(4) . .
N7 C18 C19 117.1(4) . .
C17 C18 C19 132.9(4) . .
N8 C19 C18 109.7(4) . .
N8 C19 H19A 109.7 . .
N8 C19 H19B 109.7 . .
C18 C19 H19A 109.7 . .
C18 C19 H19B 109.7 . .
H19A C19 H19B 108.2 . .
C39 C38 C37 104.7(4) . .
C39 C38 H38 127.7 . .
C37 C38 H38 127.7 . .
N10 C27 C28 108.9(4) . .
N10 C27 C26 116.4(4) . .
C28 C27 C26 134.6(4) . .
N2 C6 C5 117.0(4) . .
N2 C6 C7 109.2(4) . .
C7 C6 C5 133.5(4) . .
C8 C7 C6 104.6(4) . .
C8 C7 H7 127.7 . .
C6 C7 H7 127.7 . .
N12 C30 H30A 109.8 2 .
N12 C30 H30B 109.8 2 .
C29 C30 N12 109.2(4) . 2
C29 C30 H30A 109.8 . .
C29 C30 H30B 109.8 . .
H30A C30 H30B 108.3 . .
C39 C40 N16 111.1(4) . .
C39 C40 H40A 109.4 . .
C39 C40 H40B 109.4 . .
N16 C40 H40A 109.4 . .
N16 C40 H40B 109.4 . .
H40A C40 H40B 108.0 . .
N8 C20 C1 112.4(3) . 2_566
N8 C20 H20A 109.1 . .
N8 C20 H20B 109.1 . .
C1 C20 H20A 109.1 2_566 .
C1 C20 H20B 109.1 2_566 .
H20A C20 H20B 107.9 . .
N4 C10 C11 114.6(4) . 2_566
N4 C10 H10A 108.6 . .
N4 C10 H10B 108.6 . .
C11 C10 H10A 108.6 2_566 .
C11 C10 H10B 108.6 2_566 .
H10A C10 H10B 107.6 . .
H2C O2 H2D 100(10) . .
H1C O1 H1D 109.5 . .
Cl4 O48 Cu2 165.7(19) . .
O13 Cl1 O11 123.3(14) . .
O13 Cl1 O12 99.1(17) . .
O13 Cl1 O14 107.0(16) . .
O11 Cl1 O12 102.8(17) . .
O14 Cl1 O11 116.2(16) . .
O14 Cl1 O12 105(2) . .
H4C O4 H4D 109.5 . .

loop_
_geom_bond_atom_site_label_1
_geom_bond_atom_site_label_2
_geom_bond_distance
_geom_bond_site_symmetry_2
Cu1 N6 1.945(4) .
Cu1 N2 1.931(3) .
Cu1 N1 2.078(4) .
Cu1 N5 2.076(3) .
Cu1 O5 2.409(3) .
Cu2 N7 1.923(3) .
Cu2 N8 2.090(4) .
Cu2 N4 2.060(3) .
Cu2 N3 1.937(4) .
Cu2 O48 2.324(16) .
Cu3 N10 1.924(4) .
Cu3 N9 2.067(3) .
Cu3 N13 2.079(4) .
Cu3 O3 2.436(4) .
Cu3 N14 1.929(3) .
Cu4 N12 2.080(4) 2
Cu4 N15 1.930(4) .
Cu4 N11 1.924(3) .
Cu4 N16 2.080(4) .
Cl2 O27 1.453(5) .
Cl2 O25 1.470(9) .
Cl2 O23 1.337(6) .
Cl2 O21 1.428(6) .
Cl2 O28 1.238(14) .
Cl2 O22 1.507(16) .
Cl2 O24 1.417(16) .
Cl2 O26 1.35(2) .
Cl3 O31 1.425(4) .
Cl3 O32 1.438(3) .
Cl3 O34 1.422(4) .
Cl3 O33 1.436(4) .
Cl4 O45 1.482(8) .
Cl4 O47 1.382(8) .
Cl4 O43 1.347(8) .
Cl4 O41 1.524(9) .
Cl4 O42 1.412(15) .
Cl4 O44 1.435(13) .
Cl4 O46 1.328(15) .
Cl4 O48 1.367(16) .
Cl5 O52 1.406(11) .
Cl5 O54 1.424(14) .
Cl5 O53 1.519(10) .
Cl5 O51 1.383(8) .
N7 N6 1.351(5) .
N7 C18 1.332(5) .
N8 H8 1.0000 .
N8 C19 1.503(6) .
N8 C20 1.481(5) .
N6 C16 1.343(5) .
N2 N3 1.350(5) .
N2 C6 1.336(5) .
N1 H1 1.0000 .
N1 C4 1.499(5) .
N1 C5 1.509(6) .
N10 N11 1.354(5) .
N10 C27 1.346(5) .
N5 H5 1.0000 .
N5 C15 1.498(6) .
N5 C14 1.494(5) .
N4 H4 1.0000 .
N4 C9 1.502(6) .
N4 C10 1.497(5) .
N12 Cu4 2.080(4) 2
N12 H12 1.0000 .
N12 C31 1.486(7) .
N12 C30 1.514(6) 2
N15 N14 1.358(5) .
N15 C39 1.341(5) .
N9 H9 1.0000 .
N9 C25 1.482(6) .
N9 C26 1.496(6) .
O5 H5A 0.853(7) .
O5 H5B 0.850(7) .
C4 H4A 0.9900 .
C4 H4B 0.9900 .
C4 C3 1.513(6) .
N3 C8 1.345(5) .
C1 H1A 0.9900 .
C1 H1B 0.9900 .
C1 C2 1.528(6) .
C1 C20 1.519(6) 2_566
C31 H31A 0.9900 .
C31 H31B 0.9900 .
C31 C32 1.506(7) .
C24 H24A 0.9900 .
C24 H24B 0.9900 .
C24 C23 1.514(7) .
C24 C25 1.521(6) .
C11 H11A 0.9900 .
C11 H11B 0.9900 .
C11 C12 1.539(6) .
C11 C10 1.514(6) 2_566
N13 H13 1.0000 .
N13 C35 1.473(7) .
N13 C36 1.493(6) .
C22 H22A 0.9900 .
C22 H22B 0.9900 .
C22 C21 1.496(7) .
C22 C23 1.544(7) .
C33 H33A 0.9900 .
C33 H33B 0.9900 .
C33 C32 1.540(8) .
C33 C34 1.529(8) .
O3 H3C 0.8500 .
O3 H3D 0.8503 .
N11 C29 1.344(6) .
C13 H13A 0.9900 .
C13 H13B 0.9900 .
C13 C12 1.524(6) .
C13 C14 1.529(6) .
C8 C9 1.498(6) .
C8 C7 1.380(7) .
N14 C37 1.344(5) .
C39 C38 1.383(7) .
C39 C40 1.497(7) .
C3 H3A 0.9900 .
C3 H3B 0.9900 .
C3 C2 1.527(6) .
C5 H5C 0.9900 .
C5 H5D 0.9900 .
C5 C6 1.503(6) .
N16 H16 1.0000 .
N16 C21 1.478(6) 2
N16 C40 1.499(7) .
C17 H17 0.9500 .
C17 C16 1.390(6) .
C17 C18 1.393(6) .
C28 H28 0.9500 .
C28 C29 1.383(7) .
C28 C27 1.392(7) .
C35 H35A 0.9900 .
C35 H35B 0.9900 .
C35 C34 1.518(7) .
C32 H32A 0.9900 .
C32 H32B 0.9900 .
C21 N16 1.478(6) 2
C21 H21A 0.9900 .
C21 H21B 0.9900 .
C29 C30 1.502(7) .
C34 H34A 0.9900 .
C34 H34B 0.9900 .
C12 H12A 0.9900 .
C12 H12B 0.9900 .
C9 H9A 0.9900 .
C9 H9B 0.9900 .
C36 H36A 0.9900 .
C36 H36B 0.9900 .
C36 C37 1.500(7) .
C23 H23A 0.9900 .
C23 H23B 0.9900 .
C15 H15A 0.9900 .
C15 H15B 0.9900 .
C15 C16 1.503(6) .
C25 H25A 0.9900 .
C25 H25B 0.9900 .
C26 H26A 0.9900 .
C26 H26B 0.9900 .
C26 C27 1.495(6) .
C2 H2A 0.9900 .
C2 H2B 0.9900 .
C14 H14A 0.9900 .
C14 H14B 0.9900 .
C37 C38 1.396(6) .
C18 C19 1.506(6) .
C19 H19A 0.9900 .
C19 H19B 0.9900 .
C38 H38 0.9500 .
C6 C7 1.394(6) .
C7 H7 0.9500 .
C30 N12 1.514(6) 2
C30 H30A 0.9900 .
C30 H30B 0.9900 .
C40 H40A 0.9900 .
C40 H40B 0.9900 .
C20 C1 1.519(6) 2_566
C20 H20A 0.9900 .
C20 H20B 0.9900 .
C10 C11 1.514(6) 2_566
C10 H10A 0.9900 .
C10 H10B 0.9900 .
O2 H2C 0.822(10) .
O2 H2D 0.822(11) .
O1 H1C 0.8690 .
O1 H1D 0.8702 .
Cl1 O13 1.295(13) .
Cl1 O11 1.35(2) .
Cl1 O12 1.43(3) .
Cl1 O14 1.32(2) .
O4 H4C 0.868(7) .
O4 H4D 0.868(7) .

loop_
_geom_torsion_atom_site_label_1
_geom_torsion_atom_site_label_2
_geom_torsion_atom_site_label_3
_geom_torsion_atom_site_label_4
_geom_torsion
_geom_torsion_site_symmetry_1
_geom_torsion_site_symmetry_4
Cu1 N6 C16 C17 166.8(3) . .
Cu1 N6 C16 C15 -8.4(5) . .
Cu1 N2 N3 Cu2 -5.7(5) . .
Cu1 N2 N3 C8 158.3(3) . .
Cu1 N2 C6 C5 12.6(5) . .
Cu1 N2 C6 C7 -162.3(3) . .
Cu1 N1 C4 C3 56.8(4) . .
Cu1 N1 C5 C6 -19.3(4) . .
Cu1 N5 C15 C16 22.9(4) . .
Cu1 N5 C14 C13 -47.8(5) . .
Cu2 N7 N6 Cu1 -2.6(5) . .
Cu2 N7 N6 C16 160.5(3) . .
Cu2 N7 C18 C17 -164.1(3) . .
Cu2 N7 C18 C19 11.4(5) . .
Cu2 N8 C19 C18 -15.2(4) . .
Cu2 N8 C20 C1 49.0(4) . 2_566
Cu2 N4 C9 C8 26.8(4) . .
Cu2 N4 C10 C11 -55.5(5) . 2_566
Cu2 N3 C8 C9 -6.4(5) . .
Cu2 N3 C8 C7 167.6(3) . .
Cu3 N10 N11 Cu4 -5.1(6) . .
Cu3 N10 N11 C29 162.3(4) . .
Cu3 N10 C27 C28 -166.2(3) . .
Cu3 N10 C27 C26 10.3(5) . .
Cu3 N9 C25 C24 50.4(4) . .
Cu3 N9 C26 C27 -17.4(5) . .
Cu3 N13 C35 C34 -53.2(5) . .
Cu3 N13 C36 C37 29.1(5) . .
Cu3 N14 C37 C36 -6.4(6) . .
Cu3 N14 C37 C38 168.8(3) . .
Cu4 N12 C31 C32 55.7(5) 2 .
Cu4 N15 N14 Cu3 -5.1(6) . .
Cu4 N15 N14 C37 161.2(3) . .
Cu4 N15 C39 C38 -164.2(3) . .
Cu4 N15 C39 C40 12.9(5) . .
Cu4 N11 C29 C28 170.7(4) . .
Cu4 N11 C29 C30 -3.0(6) . .
Cu4 N16 C40 C39 -11.2(5) . .
N7 N6 C16 C17 0.5(4) . .
N7 N6 C16 C15 -174.6(3) . .
N7 C18 C19 N8 3.8(5) . .
N6 N7 C18 C17 -0.8(4) . .
N6 N7 C18 C19 174.7(3) . .
N2 N3 C8 C9 -173.3(4) . .
N2 N3 C8 C7 0.6(5) . .
N2 C6 C7 C8 1.2(5) . .
N1 C4 C3 C2 -177.9(4) . .
N1 C5 C6 N2 5.7(6) . .
N1 C5 C6 C7 179.1(5) . .
N10 N11 C29 C28 1.1(6) . .
N10 N11 C29 C30 -172.6(5) . .
N5 C15 C16 N6 -10.8(5) . .
N5 C15 C16 C17 175.5(4) . .
N12 C31 C32 C33 -171.8(4) . .
N15 N14 C37 C36 -175.2(4) . .
N15 N14 C37 C38 0.0(5) . .
N15 C39 C38 C37 0.5(5) . .
N15 C39 C40 N16 0.0(6) . .
N9 C26 C27 N10 5.8(6) . .
N9 C26 C27 C28 -178.8(5) . .
C4 N1 C5 C6 112.7(4) . .
C4 C3 C2 C1 178.4(4) . .
N3 N2 C6 C5 174.2(4) . .
N3 N2 C6 C7 -0.8(5) . .
N3 C8 C9 N4 -14.7(5) . .
N3 C8 C7 C6 -1.1(5) . .
N13 C35 C34 C33 169.2(4) . .
N13 C36 C37 N14 -16.5(6) . .
N13 C36 C37 C38 169.9(5) . .
N11 N10 C27 C28 -0.8(5) . .
N11 N10 C27 C26 175.7(4) . .
N11 C29 C30 N12 -15.2(7) . 2
N14 N15 C39 C38 -0.5(5) . .
N14 N15 C39 C40 176.7(4) . .
N14 C37 C38 C39 -0.3(5) . .
C39 N15 N14 Cu3 -166.0(3) . .
C39 N15 N14 C37 0.3(5) . .
C5 N1 C4 C3 -71.1(5) . .
C5 C6 C7 C8 -172.6(5) . .
C17 C18 C19 N8 178.0(4) . .
C28 C29 C30 N12 173.0(6) . 2
C35 N13 C36 C37 -100.2(5) . .
C32 C33 C34 C35 -165.9(4) . .
C21 C22 C23 C24 -176.7(4) . .
C21 N16 C40 C39 120.3(4) 2 .
C29 C28 C27 N10 1.4(6) . .
C29 C28 C27 C26 -174.2(5) . .
C34 C33 C32 C31 166.0(4) . .
C12 C13 C14 N5 166.2(4) . .
C9 N4 C10 C11 70.7(5) . 2_566
C9 C8 C7 C6 171.3(5) . .
C36 N13 C35 C34 71.4(5) . .
C36 C37 C38 C39 173.6(6) . .
C23 C24 C25 N9 -178.4(4) . .
C23 C22 C21 N16 175.3(4) . 2
C15 N5 C14 C13 77.7(5) . .
C25 N9 C26 C27 111.2(4) . .
C25 C24 C23 C22 179.3(4) . .
C16 C17 C18 N7 1.1(5) . .
C16 C17 C18 C19 -173.4(4) . .
C26 N9 C25 C24 -75.5(5) . .
C14 N5 C15 C16 -106.0(4) . .
C14 C13 C12 C11 -168.8(4) . .
C18 N7 N6 Cu1 -163.0(3) . .
C18 N7 N6 C16 0.2(4) . .
C18 C17 C16 N6 -1.0(4) . .
C18 C17 C16 C15 173.0(4) . .
C19 N8 C20 C1 -76.8(5) . 2_566
C38 C39 C40 N16 176.2(5) . .
C27 N10 N11 Cu4 -167.6(3) . .
C27 N10 N11 C29 -0.2(5) . .
C27 C28 C29 N11 -1.6(6) . .
C27 C28 C29 C30 170.6(6) . .
C6 N2 N3 Cu2 -163.9(3) . .
C6 N2 N3 C8 0.1(5) . .
C7 C8 C9 N4 173.3(5) . .
C30 N12 C31 C32 -71.3(5) 2 .
C40 C39 C38 C37 -175.9(5) . .
C20 N8 C19 C18 112.7(4) . .
C20 C1 C2 C3 -173.5(4) 2_566 .
C10 N4 C9 C8 -104.6(4) . .
C10 C11 C12 C13 170.9(4) 2_566 .
O42 Cl4 O48 Cu2 -62(7) . .
O44 Cl4 O48 Cu2 -167(7) . .
O46 Cl4 O48 Cu2 71(8) . .
